data_7005906
loop_
_publ_author_name
'Konstantin V. Domasevitch'
'Pavlo V. Solntsev'
'Il'ya A. Gural'skiy'
'Harald Krautscheid'
'Eduard B. Rusanov'
'Alexander N. Chernega'
'Judith A. K. Howard'

_publ_section_title
;
 Silver(I) ions bridged by pyridazine: doubling the ligand
 functionality for the design of unusual 3D coordination frameworks.
;
_journal_issue 35
_journal_name_full 'Dalton transactions (Cambridge, England : 2003)'
_journal_page_first 3893
_journal_page_last 3905
_journal_paper_doi 10.1039/b706731c
_journal_year 2007
_chemical_formula_moiety 'C84 H42 Ag14 F42 N28 O28, 2(C H Cl3)'
_chemical_formula_sum 'C86 H44 Ag14 Cl6 F42 N28 O28'
_chemical_formula_weight 4438.37
_chemical_name_common
;
Silver(i) Trifluoroacetate 2:1 Complex with 4,4'-
Bipyridazine, Solvate with 2/7 Chloroform
;
_chemical_name_systematic
;
Silver(I) Trifluoroacetate 2:1 Complex with 4,4'-Bipyridazine,
Solvate with 2/7 Chloroform
;
_space_group_IT_number 2
_space_group_name_Hall '-P 1'
_space_group_name_H-M_alt 'P -1'
_symmetry_cell_setting triclinic
_symmetry_Int_Tables_number 2
_symmetry_space_group_name_Hall '-P 1'
_symmetry_space_group_name_H-M 'P -1'
_atom_sites_solution_hydrogens geom
_atom_sites_solution_primary direct
_atom_sites_solution_secondary difmap
_audit_creation_method SHELXL-97
_cell_angle_alpha 107.0790(10)
_cell_angle_beta 111.5920(10)
_cell_angle_gamma 94.2320(10)
_cell_formula_units_Z 1
_cell_length_a 13.9023(2)
_cell_length_b 14.4405(3)
_cell_length_c 18.2666(2)
_cell_measurement_reflns_used 14474
_cell_measurement_temperature 273(2)
_cell_measurement_theta_max 27.48
_cell_measurement_theta_min 4.19
_cell_volume 3190.47(10)
_computing_cell_refinement 'SMART-NT (Bruker, 1998)'
_computing_data_collection 'SMART-NT (Bruker, 1998)'
_computing_data_reduction 'SMART-NT (Bruker, 1998)'
_computing_molecular_graphics 'Diamond 2.1e (Brandenburg, 1999)'
_computing_publication_material 'WinGX 1.700.00 (Farrugia, 1999)'
_computing_structure_refinement 'SHELXL-97 (Sheldrick, 1997)'
_computing_structure_solution 'SHELXS-97 (Sheldrick, 1997)'
_diffrn_ambient_temperature 273(2)
_diffrn_measured_fraction_theta_full 0.992
_diffrn_measured_fraction_theta_max 0.992
_diffrn_measurement_device_type 'Bruker Apex CCD area-detector diffractometer'
_diffrn_measurement_method '\w scans'
_diffrn_radiation_monochromator graphite
_diffrn_radiation_source 'fine-focus sealed tube'
_diffrn_radiation_type MoK\a
_diffrn_radiation_wavelength 0.71073
_diffrn_reflns_av_R_equivalents 0.0260
_diffrn_reflns_av_sigmaI/netI 0.0298
_diffrn_reflns_limit_h_max 18
_diffrn_reflns_limit_h_min -18
_diffrn_reflns_limit_k_max 18
_diffrn_reflns_limit_k_min -18
_diffrn_reflns_limit_l_max 23
_diffrn_reflns_limit_l_min -23
_diffrn_reflns_number 43985
_diffrn_reflns_theta_full 27.48
_diffrn_reflns_theta_max 27.48
_diffrn_reflns_theta_min 4.19
_diffrn_standards_decay_% 0
_exptl_absorpt_coefficient_mu 2.362
_exptl_absorpt_correction_T_max 0.7039
_exptl_absorpt_correction_T_min 0.5780
_exptl_absorpt_correction_type empirical
_exptl_absorpt_process_details 'SADABS (Sheldrick, 1999)'
_exptl_crystal_colour yellow
_exptl_crystal_density_diffrn 2.310
_exptl_crystal_density_method 'not measured'
_exptl_crystal_description plate
_exptl_crystal_F_000 2118
_exptl_crystal_size_max 0.25
_exptl_crystal_size_mid 0.20
_exptl_crystal_size_min 0.15
_refine_diff_density_max 1.931
_refine_diff_density_min -2.247
_refine_diff_density_rms 0.091
_refine_ls_extinction_method none
_refine_ls_goodness_of_fit_ref 1.053
_refine_ls_hydrogen_treatment constr
_refine_ls_matrix_type full
_refine_ls_number_parameters 973
_refine_ls_number_reflns 14474
_refine_ls_number_restraints 19
_refine_ls_restrained_S_all 1.054
_refine_ls_R_factor_all 0.0471
_refine_ls_R_factor_gt 0.0333
_refine_ls_shift/su_max 0.005
_refine_ls_shift/su_mean 0.000
_refine_ls_structure_factor_coef Fsqd
_refine_ls_weighting_details 'calc w=1/[\s^2^(Fo^2^)+(0.0317P)^2^+3.4341P] where P=(Fo^2^+2Fc^2^)/3'
_refine_ls_weighting_scheme calc
_refine_ls_wR_factor_gt 0.0736
_refine_ls_wR_factor_ref 0.0786
_reflns_number_gt 11517
_reflns_number_total 14474
_reflns_threshold_expression >2sigma(I)
_cod_data_source_file b706731c.txt
_cod_data_source_block (10)
_cod_depositor_comments
;
The following automatic conversions were performed:
'_symmetry_cell_setting' value 'Triclinic' changed to 'triclinic'
according to '/home/saulius/struct/CIF-dictionaries/cif_core.dic'
dictionary named 'cif_core.dic' version 2.4.1 from 2010-06-29.

Automatic conversion script
Id: cif_fix_enum 1527 2010-12-29 10:47:43Z saulius 
;
_cod_original_sg_symbol_Hall '-P 1 '
_cod_original_sg_symbol_H-M 'P-1 '
_cod_database_code 7005906

loop_
_symmetry_equiv_pos_as_xyz
'x, y, z'
'-x, -y, -z'

loop_
_atom_site_label
_atom_site_type_symbol
_atom_site_fract_x
_atom_site_fract_y
_atom_site_fract_z
_atom_site_U_iso_or_equiv
_atom_site_adp_type
_atom_site_occupancy
_atom_site_symmetry_multiplicity
_atom_site_calc_flag
_atom_site_refinement_flags
_atom_site_disorder_assembly
_atom_site_disorder_group
Ag1 Ag 0.22634(2) 0.44372(2) 1.10576(2) 0.04861(8) Uani 1 1 d . . .
Ag2 Ag 0.34498(2) 0.319555(19) 1.003306(18) 0.04340(8) Uani 1 1 d . . .
Ag3 Ag 0.30923(2) 0.09424(2) 0.869145(18) 0.04329(8) Uani 1 1 d . . .
Ag4 Ag 0.21300(2) -0.039125(19) 0.672256(18) 0.04003(7) Uani 1 1 d . . .
Ag5 Ag 0.27046(2) -0.11909(2) 0.522490(18) 0.04124(7) Uani 1 1 d . . .
Ag6 Ag 0.31769(2) -0.318617(19) 0.421231(17) 0.03925(7) Uani 1 1 d . . .
Ag7 Ag 0.19522(3) -0.51689(2) 0.27896(2) 0.05784(10) Uani 1 1 d . . .
O1 O 0.1225(3) 0.2981(2) 1.0686(2) 0.0768(10) Uani 1 1 d . . .
O2 O 0.1312(4) 0.3135(2) 1.1959(2) 0.0888(13) Uani 1 1 d . . .
O3 O 0.1585(3) 0.4572(2) 0.9662(2) 0.0622(8) Uani 1 1 d . . .
O4 O 0.2572(3) 0.3842(2) 0.90435(19) 0.0560(8) Uani 1 1 d . . .
O5 O 0.4840(3) 0.2980(3) 0.9547(3) 0.0876(12) Uani 1 1 d . . .
O6 O 0.4804(2) 0.1411(2) 0.8873(2) 0.0623(8) Uani 1 1 d . . .
O7 O 0.3265(3) -0.0777(2) 0.8379(2) 0.0803(11) Uani 1 1 d . . .
O8 O 0.2421(2) -0.17659(19) 0.70498(18) 0.0503(7) Uani 1 1 d . . .
O9 O 0.0603(3) -0.1029(3) 0.5385(2) 0.0808(11) Uani 1 1 d . . .
O10 O 0.1015(2) -0.2101(2) 0.44658(19) 0.0585(8) Uani 1 1 d . . .
O11 O 0.3083(3) -0.0944(3) 0.4135(2) 0.0801(11) Uani 1 1 d . . .
O12 O 0.3456(3) -0.2284(2) 0.3415(2) 0.0588(8) Uani 1 1 d . . .
O13 O 0.4529(2) -0.39967(18) 0.40326(19) 0.0520(7) Uani 1 1 d . . .
O14 O 0.3642(2) -0.5539(2) 0.3213(2) 0.0595(8) Uani 1 1 d . . .
N1 N 0.3998(2) 0.5160(2) 1.16375(19) 0.0368(7) Uani 1 1 d . . .
N2 N 0.4496(2) 0.4681(2) 1.1172(2) 0.0423(7) Uani 1 1 d . . .
N3 N 0.3460(3) 0.1976(2) 1.05895(18) 0.0402(7) Uani 1 1 d . . .
N4 N 0.3429(3) 0.1070(2) 1.00735(19) 0.0478(8) Uani 1 1 d . . .
N5 N 0.1440(2) 0.1110(2) 0.79939(19) 0.0385(7) Uani 1 1 d . . .
N6 N 0.0994(2) 0.0467(2) 0.71982(19) 0.0386(7) Uani 1 1 d . . .
N7 N -0.1427(2) 0.3988(2) 0.7814(2) 0.0403(7) Uani 1 1 d . . .
N8 N -0.1436(3) 0.4243(2) 0.8584(2) 0.0444(8) Uani 1 1 d . . .
N9 N 0.6904(2) 0.91472(19) 1.34108(18) 0.0363(7) Uani 1 1 d . . .
N10 N 0.6817(2) 0.9428(2) 1.41504(19) 0.0380(7) Uani 1 1 d . . .
N11 N 0.5816(2) 0.1608(2) 1.39289(18) 0.0346(6) Uani 1 1 d . . .
N12 N 0.5415(2) 0.2222(2) 1.44033(18) 0.0376(7) Uani 1 1 d . . .
N13 N 0.1986(2) -0.3907(2) 0.45668(19) 0.0360(7) Uani 1 1 d . . .
N14 N 0.1201(3) -0.4647(2) 0.3956(2) 0.0470(8) Uani 1 1 d . . .
C1 C 0.4471(3) 0.6033(2) 1.2221(2) 0.0344(8) Uani 1 1 d . . .
H1A H 0.4111 0.6350 1.2529 0.041 Uiso 1 1 calc R . .
C2 C 0.5487(3) 0.6509(2) 1.2403(2) 0.0338(7) Uani 1 1 d . . .
C3 C 0.5981(3) 0.6032(3) 1.1922(3) 0.0449(9) Uani 1 1 d . . .
H3A H 0.6652 0.6313 1.2002 0.054 Uiso 1 1 calc R . .
C4 C 0.5443(3) 0.5112(3) 1.1310(3) 0.0505(11) Uani 1 1 d . . .
H4A H 0.5774 0.4784 1.0981 0.061 Uiso 1 1 calc R . .
C5 C 0.3756(3) 0.2129(2) 1.1394(2) 0.0376(8) Uani 1 1 d . . .
H5A H 0.3761 0.2749 1.1740 0.045 Uiso 1 1 calc R . .
C6 C 0.4064(3) 0.1414(2) 1.1762(2) 0.0353(8) Uani 1 1 d . . .
C7 C 0.4045(4) 0.0504(3) 1.1237(2) 0.0498(10) Uani 1 1 d . . .
H7A H 0.4252 -0.0002 1.1439 0.060 Uiso 1 1 calc R . .
C8 C 0.3703(4) 0.0375(3) 1.0389(2) 0.0564(12) Uani 1 1 d . . .
H8A H 0.3667 -0.0244 1.0023 0.068 Uiso 1 1 calc R . .
C9 C 0.0916(3) 0.1761(2) 0.8259(2) 0.0393(8) Uani 1 1 d . . .
H9A H 0.1227 0.2184 0.8815 0.047 Uiso 1 1 calc R . .
C10 C -0.0081(3) 0.1848(2) 0.7748(2) 0.0348(8) Uani 1 1 d . . .
C11 C -0.0533(3) 0.1182(3) 0.6946(2) 0.0422(9) Uani 1 1 d . . .
H11A H -0.1203 0.1187 0.6575 0.051 Uiso 1 1 calc R . .
C12 C 0.0038(3) 0.0500(3) 0.6703(2) 0.0443(9) Uani 1 1 d . . .
H12A H -0.0270 0.0040 0.6161 0.053 Uiso 1 1 calc R . .
C13 C -0.1023(3) 0.3215(2) 0.7565(2) 0.0375(8) Uani 1 1 d . . .
H13A H -0.1038 0.3030 0.7028 0.045 Uiso 1 1 calc R . .
C14 C -0.0577(3) 0.2662(2) 0.8064(2) 0.0359(8) Uani 1 1 d . . .
C15 C -0.0562(3) 0.2943(3) 0.8850(3) 0.0456(9) Uani 1 1 d . . .
H15A H -0.0259 0.2613 0.9219 0.055 Uiso 1 1 calc R . .
C16 C -0.1021(4) 0.3743(3) 0.9076(3) 0.0503(10) Uani 1 1 d . . .
H16A H -0.1034 0.3934 0.9604 0.060 Uiso 1 1 calc R . .
C17 C 0.6505(3) 0.8220(2) 1.2888(2) 0.0349(8) Uani 1 1 d . . .
H17A H 0.6587 0.8036 1.2385 0.042 Uiso 1 1 calc R . .
C18 C 0.5971(3) 0.7508(2) 1.3056(2) 0.0322(7) Uani 1 1 d . . .
C19 C 0.5889(3) 0.7794(2) 1.3811(2) 0.0382(8) Uani 1 1 d . . .
H19A H 0.5546 0.7355 1.3963 0.046 Uiso 1 1 calc R . .
C20 C 0.6342(3) 0.8775(2) 1.4343(2) 0.0411(9) Uani 1 1 d . . .
H20A H 0.6304 0.8976 1.4862 0.049 Uiso 1 1 calc R . .
C21 C 0.5348(3) 0.1336(2) 1.3106(2) 0.0326(7) Uani 1 1 d . . .
H21A H 0.5623 0.0896 1.2790 0.039 Uiso 1 1 calc R . .
C22 C 0.4463(3) 0.1670(2) 1.2679(2) 0.0315(7) Uani 1 1 d . . .
C23 C 0.4049(3) 0.2275(3) 1.3165(2) 0.0388(8) Uani 1 1 d . . .
H23A H 0.3449 0.2512 1.2925 0.047 Uiso 1 1 calc R . .
C24 C 0.4559(3) 0.2522(3) 1.4033(2) 0.0406(8) Uani 1 1 d . . .
H24A H 0.4276 0.2921 1.4368 0.049 Uiso 1 1 calc R . .
C25 C 0.1992(3) -0.3606(3) 0.5324(2) 0.0444(9) Uani 1 1 d . . .
H25A H 0.2538 -0.3096 0.5745 0.053 Uiso 1 1 calc R . .
C26 C 0.1232(3) -0.4009(3) 0.5528(2) 0.0458(9) Uani 1 1 d . . .
H26A H 0.1269 -0.3768 0.6072 0.055 Uiso 1 1 calc R . .
C27 C 0.0427(3) -0.4762(2) 0.4922(2) 0.0363(8) Uani 1 1 d . . .
C28 C 0.0468(3) -0.5048(3) 0.4132(3) 0.0505(10) Uani 1 1 d . . .
H28A H -0.0064 -0.5560 0.3698 0.061 Uiso 1 1 calc R . .
C29 C 0.1057(4) 0.2711(3) 1.1213(3) 0.0699(15) Uani 1 1 d D . .
C30 C 0.0441(6) 0.1626(3) 1.0847(4) 0.130(4) Uani 1 1 d D . .
C31 C 0.1943(3) 0.4377(2) 0.9132(2) 0.0384(8) Uani 1 1 d . . .
C32 C 0.1537(3) 0.4837(3) 0.8440(3) 0.0502(10) Uani 1 1 d . . .
C33 C 0.5215(3) 0.2297(3) 0.9270(3) 0.0449(9) Uani 1 1 d . . .
C34 C 0.6355(4) 0.2576(3) 0.9405(3) 0.0566(11) Uani 1 1 d . . .
C35 C 0.2884(3) -0.1571(2) 0.7818(3) 0.0415(9) Uani 1 1 d . . .
C36 C 0.3002(4) -0.2478(3) 0.8087(3) 0.0650(13) Uani 1 1 d D . .
C37 C 0.0410(3) -0.1751(3) 0.4772(2) 0.0418(9) Uani 1 1 d . . .
C38 C -0.0755(3) -0.2288(3) 0.4284(3) 0.0531(10) Uani 1 1 d . . .
C39 C 0.3362(3) -0.1420(3) 0.3606(2) 0.0387(8) Uani 1 1 d . . .
C40 C 0.3559(4) -0.0832(3) 0.3084(3) 0.0585(12) Uani 1 1 d . . .
C41 C 0.4438(3) -0.4882(3) 0.3654(2) 0.0409(8) Uani 1 1 d . . .
C42 C 0.5498(3) -0.5189(3) 0.3761(3) 0.0530(11) Uani 1 1 d . . .
C43 C 0.8692(4) -0.2321(4) 0.6635(4) 0.0734(14) Uani 1 1 d . . .
H43A H 0.8724 -0.2477 0.7129 0.088 Uiso 1 1 calc R . .
Cl1 Cl 0.78354(13) -0.32858(14) 0.57498(14) 0.1119(6) Uani 1 1 d . . .
Cl2 Cl 0.99716(12) -0.21580(12) 0.66698(12) 0.0907(5) Uani 1 1 d . . .
Cl3 Cl 0.82153(16) -0.12350(13) 0.66696(17) 0.1248(8) Uani 1 1 d . . .
F1 F -0.0099(12) 0.1466(8) 1.1268(8) 0.173(7) Uani 0.60 1 d PD . .
F2 F 0.1145(9) 0.1030(7) 1.0916(15) 0.199(6) Uani 0.60 1 d PD . .
F3 F -0.0218(14) 0.1344(12) 1.0058(6) 0.184(9) Uani 0.60 1 d PD . .
F1A F 0.059(3) 0.1135(12) 1.0181(15) 0.232(16) Uani 0.40 1 d PD . .
F2A F 0.068(3) 0.1167(13) 1.1378(9) 0.30(3) Uani 0.40 1 d PD . .
F3A F -0.0561(9) 0.1703(14) 1.061(3) 0.303(19) Uani 0.40 1 d PD . .
F4 F 0.0915(3) 0.5450(3) 0.8559(2) 0.0960(11) Uani 1 1 d . . .
F5 F 0.0981(3) 0.4129(2) 0.76946(18) 0.0864(9) Uani 1 1 d . . .
F6 F 0.2313(2) 0.5308(2) 0.8351(2) 0.0755(8) Uani 1 1 d . . .
F7 F 0.6852(4) 0.3398(3) 0.9980(4) 0.181(3) Uani 1 1 d . . .
F8 F 0.6916(2) 0.1935(3) 0.9571(3) 0.1182(15) Uani 1 1 d . . .
F9 F 0.6414(3) 0.2676(4) 0.8736(3) 0.1288(16) Uani 1 1 d . . .
F10 F 0.3825(8) -0.2343(8) 0.8742(6) 0.102(3) Uani 0.60 1 d P . .
F11 F 0.2225(8) -0.2730(12) 0.8260(13) 0.135(4) Uani 0.60 1 d P . .
F12 F 0.3041(18) -0.3257(8) 0.7541(6) 0.139(6) Uani 0.60 1 d P . .
F10A F 0.2102(9) -0.3135(10) 0.7685(11) 0.104(6) Uani 0.40 1 d PD . .
F11A F 0.331(2) -0.2282(14) 0.8894(5) 0.186(14) Uani 0.40 1 d PD . .
F12A F 0.3711(18) -0.2886(14) 0.785(2) 0.186(14) Uani 0.40 1 d PD . .
F13 F -0.1383(2) -0.1857(3) 0.4606(2) 0.1035(12) Uani 1 1 d . . .
F14 F -0.0885(3) -0.3203(2) 0.4271(3) 0.1064(13) Uani 1 1 d . . .
F15 F -0.1144(2) -0.2329(3) 0.34932(18) 0.0855(9) Uani 1 1 d . . .
F16 F 0.3789(5) 0.0125(3) 0.3492(4) 0.161(2) Uani 1 1 d . . .
F17 F 0.4322(3) -0.1005(3) 0.2857(2) 0.0910(11) Uani 1 1 d . . .
F18 F 0.2698(3) -0.0955(4) 0.2422(3) 0.1347(18) Uani 1 1 d . . .
F19 F 0.6227(2) -0.4487(2) 0.3829(2) 0.0743(8) Uani 1 1 d . . .
F20 F 0.5422(3) -0.5974(2) 0.3141(3) 0.1101(14) Uani 1 1 d . . .
F21 F 0.5891(3) -0.5417(3) 0.4447(3) 0.1065(13) Uani 1 1 d . . .

loop_
_atom_site_aniso_label
_atom_site_aniso_U_11
_atom_site_aniso_U_22
_atom_site_aniso_U_33
_atom_site_aniso_U_23
_atom_site_aniso_U_13
_atom_site_aniso_U_12
Ag1 0.04532(18) 0.04044(14) 0.0589(2) 0.00831(13) 0.02703(15) 0.00839(12)
Ag2 0.05672(19) 0.03287(13) 0.03863(15) 0.01116(11) 0.01747(13) 0.01357(12)
Ag3 0.04202(17) 0.04959(15) 0.03316(15) 0.01276(12) 0.01038(12) 0.01313(12)
Ag4 0.04883(17) 0.03623(13) 0.04015(15) 0.01329(11) 0.02313(13) 0.01144(12)
Ag5 0.04166(16) 0.04113(14) 0.03611(15) 0.00800(11) 0.01423(12) 0.01195(12)
Ag6 0.04059(16) 0.03911(13) 0.03672(15) 0.00862(11) 0.01906(12) 0.00177(11)
Ag7 0.0632(2) 0.04053(15) 0.05279(19) 0.00937(13) 0.00983(16) 0.01497(14)
O1 0.088(3) 0.0598(19) 0.063(2) 0.0195(17) 0.0178(19) -0.0185(17)
O2 0.134(4) 0.0482(17) 0.056(2) 0.0102(16) 0.022(2) -0.0186(19)
O3 0.071(2) 0.079(2) 0.0531(19) 0.0248(16) 0.0395(17) 0.0260(17)
O4 0.073(2) 0.0612(17) 0.0594(19) 0.0350(15) 0.0389(16) 0.0382(16)
O5 0.106(3) 0.074(2) 0.133(4) 0.050(2) 0.086(3) 0.054(2)
O6 0.0456(18) 0.0602(18) 0.070(2) 0.0126(16) 0.0207(15) 0.0066(14)
O7 0.110(3) 0.0401(15) 0.060(2) 0.0026(14) 0.0124(19) 0.0190(17)
O8 0.070(2) 0.0412(13) 0.0445(16) 0.0181(12) 0.0254(14) 0.0122(13)
O9 0.063(2) 0.089(2) 0.051(2) -0.0168(18) 0.0140(16) 0.0108(18)
O10 0.0417(17) 0.0636(18) 0.0554(18) 0.0056(14) 0.0151(14) 0.0127(14)
O11 0.115(3) 0.092(3) 0.066(2) 0.035(2) 0.063(2) 0.045(2)
O12 0.083(2) 0.0415(14) 0.0609(19) 0.0201(13) 0.0383(17) 0.0092(14)
O13 0.0633(19) 0.0377(13) 0.0631(19) 0.0110(13) 0.0391(15) 0.0138(12)
O14 0.0440(17) 0.0446(15) 0.081(2) 0.0201(15) 0.0171(15) 0.0114(13)
N1 0.0389(17) 0.0310(13) 0.0402(17) 0.0061(12) 0.0210(13) 0.0050(12)
N2 0.0395(18) 0.0356(14) 0.0430(18) -0.0011(13) 0.0193(14) 0.0040(13)
N3 0.056(2) 0.0338(14) 0.0281(15) 0.0103(12) 0.0139(14) 0.0140(13)
N4 0.075(2) 0.0352(15) 0.0280(16) 0.0086(12) 0.0160(15) 0.0159(15)
N5 0.0341(16) 0.0372(14) 0.0374(16) 0.0066(12) 0.0117(13) 0.0100(12)
N6 0.0392(18) 0.0370(14) 0.0363(16) 0.0071(12) 0.0156(13) 0.0108(13)
N7 0.0380(17) 0.0418(15) 0.0446(18) 0.0152(14) 0.0191(14) 0.0158(13)
N8 0.0469(19) 0.0445(16) 0.049(2) 0.0152(15) 0.0264(15) 0.0180(14)
N9 0.0427(17) 0.0305(13) 0.0351(16) 0.0096(12) 0.0174(13) 0.0030(12)
N10 0.0471(18) 0.0295(13) 0.0354(16) 0.0072(12) 0.0186(14) 0.0042(12)
N11 0.0310(16) 0.0359(14) 0.0339(15) 0.0102(12) 0.0114(12) 0.0073(12)
N12 0.0404(17) 0.0379(14) 0.0309(15) 0.0092(12) 0.0127(13) 0.0094(13)
N13 0.0365(17) 0.0330(14) 0.0416(17) 0.0131(12) 0.0195(13) 0.0051(12)
N14 0.052(2) 0.0446(17) 0.0412(18) 0.0060(14) 0.0250(15) -0.0051(15)
C1 0.043(2) 0.0303(15) 0.0339(18) 0.0091(13) 0.0216(15) 0.0088(14)
C2 0.039(2) 0.0302(15) 0.0318(18) 0.0095(13) 0.0145(15) 0.0067(14)
C3 0.041(2) 0.0396(18) 0.049(2) 0.0025(16) 0.0244(18) 0.0008(16)
C4 0.044(2) 0.044(2) 0.056(3) -0.0032(18) 0.030(2) 0.0055(17)
C5 0.048(2) 0.0315(16) 0.0333(18) 0.0105(14) 0.0162(16) 0.0136(15)
C6 0.039(2) 0.0353(16) 0.0320(18) 0.0148(14) 0.0117(15) 0.0094(14)
C7 0.074(3) 0.0352(18) 0.037(2) 0.0149(16) 0.0159(19) 0.0200(18)
C8 0.092(3) 0.0330(18) 0.034(2) 0.0067(15) 0.017(2) 0.019(2)
C9 0.039(2) 0.0354(17) 0.0359(19) 0.0050(14) 0.0125(15) 0.0089(15)
C10 0.0342(19) 0.0320(15) 0.0400(19) 0.0114(14) 0.0170(15) 0.0109(14)
C11 0.033(2) 0.048(2) 0.037(2) 0.0099(16) 0.0091(15) 0.0127(16)
C12 0.042(2) 0.0412(18) 0.039(2) 0.0031(15) 0.0134(17) 0.0104(16)
C13 0.036(2) 0.0391(17) 0.0375(19) 0.0103(15) 0.0166(15) 0.0108(15)
C14 0.0310(19) 0.0349(16) 0.040(2) 0.0097(14) 0.0147(15) 0.0080(14)
C15 0.051(2) 0.048(2) 0.046(2) 0.0205(17) 0.0238(19) 0.0220(18)
C16 0.062(3) 0.052(2) 0.047(2) 0.0160(19) 0.032(2) 0.022(2)
C17 0.039(2) 0.0355(16) 0.0299(17) 0.0097(14) 0.0158(15) 0.0046(14)
C18 0.0327(18) 0.0285(15) 0.0323(17) 0.0093(13) 0.0115(14) 0.0036(13)
C19 0.048(2) 0.0326(16) 0.0367(19) 0.0111(14) 0.0217(16) 0.0038(15)
C20 0.058(2) 0.0354(17) 0.0310(18) 0.0080(14) 0.0231(17) 0.0065(16)
C21 0.0349(19) 0.0331(15) 0.0312(17) 0.0112(13) 0.0146(14) 0.0087(14)
C22 0.0356(19) 0.0292(15) 0.0279(16) 0.0103(13) 0.0109(14) 0.0047(13)
C23 0.039(2) 0.0408(18) 0.0373(19) 0.0164(15) 0.0131(16) 0.0141(15)
C24 0.043(2) 0.0437(18) 0.0349(19) 0.0080(15) 0.0188(16) 0.0140(16)
C25 0.040(2) 0.047(2) 0.037(2) 0.0050(16) 0.0169(16) -0.0063(16)
C26 0.044(2) 0.050(2) 0.035(2) 0.0057(16) 0.0170(17) -0.0060(17)
C27 0.038(2) 0.0321(15) 0.041(2) 0.0111(14) 0.0201(16) 0.0041(14)
C28 0.054(3) 0.046(2) 0.042(2) -0.0001(17) 0.0258(19) -0.0151(18)
C29 0.082(4) 0.042(2) 0.062(3) 0.014(2) 0.011(3) -0.013(2)
C30 0.190(10) 0.075(4) 0.075(5) 0.011(4) 0.024(6) -0.053(6)
C31 0.039(2) 0.0347(16) 0.039(2) 0.0118(15) 0.0157(16) 0.0021(15)
C32 0.045(2) 0.052(2) 0.060(3) 0.027(2) 0.021(2) 0.0156(19)
C33 0.048(2) 0.049(2) 0.047(2) 0.0221(18) 0.0236(18) 0.0198(18)
C34 0.059(3) 0.047(2) 0.059(3) 0.013(2) 0.024(2) 0.006(2)
C35 0.046(2) 0.0321(17) 0.049(2) 0.0133(16) 0.0226(18) 0.0098(15)
C36 0.086(4) 0.051(2) 0.059(3) 0.027(2) 0.025(3) 0.016(3)
C37 0.038(2) 0.047(2) 0.037(2) 0.0164(16) 0.0102(16) 0.0117(16)
C38 0.041(2) 0.061(2) 0.050(3) 0.016(2) 0.0126(19) 0.0103(19)
C39 0.0326(19) 0.0456(19) 0.038(2) 0.0147(16) 0.0148(15) 0.0049(15)
C40 0.064(3) 0.056(2) 0.080(3) 0.035(2) 0.046(3) 0.022(2)
C41 0.047(2) 0.0384(18) 0.046(2) 0.0217(16) 0.0226(18) 0.0129(17)
C42 0.047(2) 0.041(2) 0.072(3) 0.018(2) 0.026(2) 0.0118(18)
C43 0.076(4) 0.074(3) 0.091(4) 0.038(3) 0.048(3) 0.018(3)
Cl1 0.0702(10) 0.1027(12) 0.1367(16) 0.0148(11) 0.0357(10) 0.0128(9)
Cl2 0.0635(9) 0.0932(10) 0.1257(14) 0.0448(9) 0.0441(9) 0.0174(7)
Cl3 0.1076(14) 0.0832(10) 0.226(3) 0.0650(13) 0.1014(16) 0.0376(10)
F1 0.210(13) 0.127(10) 0.128(9) 0.038(7) 0.042(8) -0.111(9)
F2 0.286(15) 0.054(5) 0.26(2) 0.052(10) 0.122(17) 0.021(7)
F3 0.240(16) 0.129(10) 0.073(6) 0.015(5) -0.010(7) -0.127(11)
F1A 0.46(5) 0.056(7) 0.093(13) -0.023(8) 0.078(19) -0.064(18)
F2A 0.66(7) 0.058(8) 0.114(14) 0.017(8) 0.13(3) -0.07(2)
F3A 0.20(2) 0.29(3) 0.26(3) 0.01(3) 0.04(3) -0.18(2)
F4 0.089(2) 0.113(3) 0.130(3) 0.074(2) 0.058(2) 0.070(2)
F5 0.084(2) 0.104(2) 0.0494(17) 0.0287(16) 0.0071(15) -0.0022(18)
F6 0.0620(17) 0.0853(19) 0.109(2) 0.0706(18) 0.0380(16) 0.0150(14)
F7 0.127(4) 0.105(3) 0.210(6) -0.063(3) 0.068(4) -0.053(3)
F8 0.0477(18) 0.132(3) 0.204(5) 0.108(3) 0.040(2) 0.0378(19)
F9 0.085(3) 0.227(5) 0.139(4) 0.123(4) 0.067(3) 0.045(3)
F10 0.102(5) 0.118(7) 0.090(7) 0.068(7) 0.015(5) 0.043(4)
F11 0.116(8) 0.162(10) 0.196(12) 0.144(10) 0.075(8) 0.032(6)
F12 0.287(18) 0.060(4) 0.095(5) 0.037(4) 0.087(8) 0.087(8)
F10A 0.131(11) 0.065(6) 0.100(9) 0.061(6) 0.014(8) -0.020(7)
F11A 0.40(4) 0.144(12) 0.052(7) 0.067(8) 0.094(17) 0.09(3)
F12A 0.189(17) 0.114(13) 0.40(4) 0.156(19) 0.21(2) 0.127(13)
F13 0.0511(18) 0.140(3) 0.105(3) 0.019(2) 0.0331(18) 0.0281(19)
F14 0.067(2) 0.073(2) 0.156(4) 0.053(2) 0.015(2) -0.0092(16)
F15 0.0554(18) 0.117(2) 0.0536(17) 0.0268(16) -0.0037(13) -0.0069(16)
F16 0.258(6) 0.058(2) 0.236(6) 0.052(3) 0.179(5) 0.017(3)
F17 0.090(2) 0.134(3) 0.122(3) 0.088(2) 0.081(2) 0.054(2)
F18 0.084(3) 0.245(5) 0.139(4) 0.155(4) 0.042(2) 0.048(3)
F19 0.0539(16) 0.0662(16) 0.115(2) 0.0407(16) 0.0396(16) 0.0128(13)
F20 0.079(2) 0.0725(19) 0.156(4) -0.017(2) 0.066(2) 0.0188(16)
F21 0.075(2) 0.139(3) 0.144(3) 0.108(3) 0.036(2) 0.049(2)

loop_
_atom_type_symbol
_atom_type_description
_atom_type_scat_dispersion_real
_atom_type_scat_dispersion_imag
_atom_type_scat_source
C C 0.0033 0.0016 'International Tables Vol C Tables 4.2.6.8 and 6.1.1.4'
H H 0.0000 0.0000 'International Tables Vol C Tables 4.2.6.8 and 6.1.1.4'
N N 0.0061 0.0033 'International Tables Vol C Tables 4.2.6.8 and 6.1.1.4'
O O 0.0106 0.0060 'International Tables Vol C Tables 4.2.6.8 and 6.1.1.4'
F F 0.0171 0.0103 'International Tables Vol C Tables 4.2.6.8 and 6.1.1.4'
Cl Cl 0.1484 0.1585 'International Tables Vol C Tables 4.2.6.8 and 6.1.1.4'
Ag Ag -0.8971 1.1015 'International Tables Vol C Tables 4.2.6.8 and 6.1.1.4'

loop_
_geom_angle_atom_site_label_1
_geom_angle_atom_site_label_2
_geom_angle_atom_site_label_3
_geom_angle
_geom_angle_site_symmetry_1
_geom_angle_site_symmetry_3
_geom_angle_publ_flag
O1 Ag1 N1 140.34(13) . . ?
O1 Ag1 N8 111.55(14) . 2_567 ?
N1 Ag1 N8 103.79(11) . 2_567 ?
O1 Ag1 O3 95.99(13) . . ?
N1 Ag1 O3 104.49(11) . . ?
N8 Ag1 O3 85.25(11) 2_567 . ?
O1 Ag1 Ag2 84.91(11) . . ?
N1 Ag1 Ag2 70.04(7) . . ?
N8 Ag1 Ag2 153.64(9) 2_567 . ?
O3 Ag1 Ag2 72.24(7) . . ?
O1 Ag1 Ag7 82.72(10) . 1_566 ?
N1 Ag1 Ag7 97.45(8) . 1_566 ?
N8 Ag1 Ag7 64.15(9) 2_567 1_566 ?
O3 Ag1 Ag7 145.92(7) . 1_566 ?
Ag2 Ag1 Ag7 140.865(14) . 1_566 ?
O4 Ag2 N3 148.43(12) . . ?
O4 Ag2 N2 100.24(12) . . ?
N3 Ag2 N2 106.81(11) . . ?
O4 Ag2 O5 92.52(13) . . ?
N3 Ag2 O5 102.21(12) . . ?
N2 Ag2 O5 92.28(13) . . ?
O4 Ag2 Ag1 83.96(7) . . ?
N3 Ag2 Ag1 93.60(8) . . ?
N2 Ag2 Ag1 63.63(8) . . ?
O5 Ag2 Ag1 154.38(10) . . ?
O4 Ag2 Ag3 95.69(8) . . ?
N3 Ag2 Ag3 66.00(7) . . ?
N2 Ag2 Ag3 154.03(8) . . ?
O5 Ag2 Ag3 66.51(10) . . ?
Ag1 Ag2 Ag3 139.044(13) . . ?
N5 Ag3 O6 141.14(12) . . ?
N5 Ag3 N4 112.09(12) . . ?
O6 Ag3 N4 98.21(13) . . ?
N5 Ag3 O7 112.66(12) . . ?
O6 Ag3 O7 90.49(13) . . ?
N4 Ag3 O7 89.59(11) . . ?
N5 Ag3 Ag4 67.75(7) . . ?
O6 Ag3 Ag4 98.21(8) . . ?
N4 Ag3 Ag4 149.18(8) . . ?
O7 Ag3 Ag4 64.38(8) . . ?
N5 Ag3 Ag2 86.84(7) . . ?
O6 Ag3 Ag2 85.55(8) . . ?
N4 Ag3 Ag2 63.43(7) . . ?
O7 Ag3 Ag2 151.74(8) . . ?
Ag4 Ag3 Ag2 143.880(12) . . ?
O8 Ag4 N9 136.43(11) . 2_667 ?
O8 Ag4 N6 116.37(11) . . ?
N9 Ag4 N6 100.35(11) 2_667 . ?
O8 Ag4 O9 102.71(12) . . ?
N9 Ag4 O9 103.51(13) 2_667 . ?
N6 Ag4 O9 84.35(11) . . ?
O8 Ag4 Ag5 90.25(7) . . ?
N9 Ag4 Ag5 69.42(7) 2_667 . ?
N6 Ag4 Ag5 144.79(8) . . ?
O9 Ag4 Ag5 66.69(9) . . ?
O8 Ag4 Ag3 90.51(7) . . ?
N9 Ag4 Ag3 85.38(7) 2_667 . ?
N6 Ag4 Ag3 63.53(7) . . ?
O9 Ag4 Ag3 147.81(8) . . ?
Ag5 Ag4 Ag3 143.458(13) . . ?
O10 Ag5 N11 129.13(11) . 2_657 ?
O10 Ag5 O11 99.70(14) . . ?
N11 Ag5 O11 106.49(13) 2_657 . ?
O10 Ag5 N10 125.56(11) . 2_667 ?
N11 Ag5 N10 99.93(10) 2_657 2_667 ?
O11 Ag5 N10 84.84(12) . 2_667 ?
O10 Ag5 Ag4 88.59(8) . . ?
N11 Ag5 Ag4 89.82(7) 2_657 . ?
O11 Ag5 Ag4 149.70(9) . . ?
N10 Ag5 Ag4 66.99(8) 2_667 . ?
O10 Ag5 Ag6 80.37(7) . . ?
N11 Ag5 Ag6 68.59(7) 2_657 . ?
O11 Ag5 Ag6 71.01(9) . . ?
N10 Ag5 Ag6 147.91(8) 2_667 . ?
Ag4 Ag5 Ag6 139.294(13) . . ?
N13 Ag6 O12 146.65(11) . . ?
N13 Ag6 O13 119.36(10) . . ?
O12 Ag6 O13 87.75(11) . . ?
N13 Ag6 N12 101.85(11) . 2_657 ?
O12 Ag6 N12 100.27(11) . 2_657 ?
O13 Ag6 N12 83.22(10) . 2_657 ?
N13 Ag6 Ag7 71.65(7) . . ?
O12 Ag6 Ag7 99.07(7) . . ?
O13 Ag6 Ag7 76.67(7) . . ?
N12 Ag6 Ag7 151.39(7) 2_657 . ?
N13 Ag6 Ag5 82.97(7) . . ?
O12 Ag6 Ag5 84.66(7) . . ?
O13 Ag6 Ag5 144.28(7) . . ?
N12 Ag6 Ag5 64.03(7) 2_657 . ?
Ag7 Ag6 Ag5 139.007(13) . . ?
N7 Ag7 O14 126.22(11) 2_556 . ?
N7 Ag7 O2 119.30(12) 2_556 1_544 ?
O14 Ag7 O2 86.74(14) . 1_544 ?
N7 Ag7 Ag6 75.96(8) 2_556 . ?
O14 Ag7 Ag6 81.42(7) . . ?
O2 Ag7 Ag6 164.54(10) 1_544 . ?
N7 Ag7 Ag1 67.74(8) 2_556 1_544 ?
O14 Ag7 Ag1 80.67(9) . 1_544 ?
O2 Ag7 Ag1 70.80(10) 1_544 1_544 ?
Ag6 Ag7 Ag1 116.578(14) . 1_544 ?
C29 O1 Ag1 120.7(3) . . ?
C29 O2 Ag7 130.7(3) . 1_566 ?
C31 O3 Ag1 129.5(3) . . ?
C31 O4 Ag2 122.0(3) . . ?
C33 O5 Ag2 137.0(3) . . ?
C33 O6 Ag3 115.9(3) . . ?
C35 O7 Ag3 140.4(3) . . ?
C35 O8 Ag4 111.9(2) . . ?
C37 O9 Ag4 130.7(3) . . ?
C37 O10 Ag5 111.1(2) . . ?
C39 O11 Ag5 136.4(3) . . ?
C39 O12 Ag6 117.7(3) . . ?
C41 O13 Ag6 127.1(3) . . ?
C41 O14 Ag7 121.3(2) . . ?
C1 N1 N2 119.8(3) . . ?
C1 N1 Ag1 128.0(2) . . ?
N2 N1 Ag1 110.6(2) . . ?
C4 N2 N1 118.8(3) . . ?
C4 N2 Ag2 125.3(2) . . ?
N1 N2 Ag2 115.4(2) . . ?
C5 N3 N4 118.8(3) . . ?
C5 N3 Ag2 124.6(2) . . ?
N4 N3 Ag2 114.2(2) . . ?
C8 N4 N3 119.4(3) . . ?
C8 N4 Ag3 124.5(3) . . ?
N3 N4 Ag3 115.6(2) . . ?
C9 N5 N6 119.6(3) . . ?
C9 N5 Ag3 128.3(2) . . ?
N6 N5 Ag3 112.1(2) . . ?
C12 N6 N5 119.0(3) . . ?
C12 N6 Ag4 123.9(2) . . ?
N5 N6 Ag4 115.7(2) . . ?
C13 N7 N8 118.6(3) . . ?
C13 N7 Ag7 130.2(3) . 2_556 ?
N8 N7 Ag7 110.7(2) . 2_556 ?
C16 N8 N7 119.8(3) . . ?
C16 N8 Ag1 123.9(3) . 2_567 ?
N7 N8 Ag1 116.3(2) . 2_567 ?
C17 N9 N10 119.6(3) . . ?
C17 N9 Ag4 128.3(2) . 2_667 ?
N10 N9 Ag4 111.97(19) . 2_667 ?
C20 N10 N9 119.2(3) . . ?
C20 N10 Ag5 130.2(2) . 2_667 ?
N9 N10 Ag5 109.4(2) . 2_667 ?
C21 N11 N12 119.4(3) . . ?
C21 N11 Ag5 130.3(2) . 2_657 ?
N12 N11 Ag5 110.3(2) . 2_657 ?
C24 N12 N11 119.2(3) . . ?
C24 N12 Ag6 124.5(2) . 2_657 ?
N11 N12 Ag6 110.2(2) . 2_657 ?
C25 N13 N14 118.5(3) . . ?
C25 N13 Ag6 123.7(2) . . ?
N14 N13 Ag6 117.7(2) . . ?
C28 N14 N13 119.2(3) . . ?
N1 C1 C2 123.4(3) . . ?
C3 C2 C1 116.6(3) . . ?
C3 C2 C18 122.3(3) . . ?
C1 C2 C18 121.0(3) . . ?
C2 C3 C4 117.7(4) . . ?
N2 C4 C3 123.7(3) . . ?
N3 C5 C6 124.0(3) . . ?
C7 C6 C5 116.8(3) . . ?
C7 C6 C22 122.6(3) . . ?
C5 C6 C22 120.4(3) . . ?
C6 C7 C8 116.9(3) . . ?
N4 C8 C7 124.1(3) . . ?
N5 C9 C10 123.4(3) . . ?
C11 C10 C9 116.5(3) . . ?
C11 C10 C14 123.0(3) . . ?
C9 C10 C14 120.4(3) . . ?
C10 C11 C12 117.9(3) . . ?
N6 C12 C11 123.6(3) . . ?
N7 C13 C14 123.6(4) . . ?
C15 C14 C13 117.4(3) . . ?
C15 C14 C10 123.1(3) . . ?
C13 C14 C10 119.4(3) . . ?
C14 C15 C16 117.0(4) . . ?
N8 C16 C15 123.6(4) . . ?
N9 C17 C18 123.3(3) . . ?
C19 C18 C17 117.0(3) . . ?
C19 C18 C2 123.9(3) . . ?
C17 C18 C2 119.1(3) . . ?
C18 C19 C20 117.2(3) . . ?
N10 C20 C19 123.7(3) . . ?
N11 C21 C22 123.8(3) . . ?
C23 C22 C21 116.3(3) . . ?
C23 C22 C6 123.6(3) . . ?
C21 C22 C6 120.0(3) . . ?
C22 C23 C24 117.6(3) . . ?
N12 C24 C23 123.6(3) . . ?
N13 C25 C26 123.7(3) . . ?
C27 C26 C25 119.2(4) . . ?
C26 C27 C28 114.3(3) . . ?
C26 C27 C27 123.3(4) . 2_546 ?
C28 C27 C27 122.5(4) . 2_546 ?
N14 C28 C27 125.1(3) . . ?
O2 C29 O1 131.4(4) . . ?
O2 C29 C30 116.0(5) . . ?
O1 C29 C30 112.5(5) . . ?
F2A C30 F3 132.0(13) . . ?
F2A C30 F1 53.4(16) . . ?
F3 C30 F1 107.3(7) . . ?
F2A C30 F1A 109.8(9) . . ?
F3 C30 F1A 51.7(11) . . ?
F1 C30 F1A 138.0(10) . . ?
F2A C30 F3A 110.4(9) . . ?
F3 C30 F3A 57.3(14) . . ?
F1 C30 F3A 59.1(16) . . ?
F1A C30 F3A 108.5(8) . . ?
F2A C30 F2 55.1(13) . . ?
F3 C30 F2 108.0(7) . . ?
F1 C30 F2 106.8(7) . . ?
F1A C30 F2 60.5(11) . . ?
F3A C30 F2 147.6(11) . . ?
F2A C30 C29 113.8(12) . . ?
F3 C30 C29 114.3(7) . . ?
F1 C30 C29 111.9(6) . . ?
F1A C30 C29 110.0(9) . . ?
F3A C30 C29 104.1(10) . . ?
F2 C30 C29 108.3(7) . . ?
O3 C31 O4 130.0(4) . . ?
O3 C31 C32 116.4(4) . . ?
O4 C31 C32 113.5(3) . . ?
F4 C32 F6 108.0(4) . . ?
F4 C32 F5 106.6(4) . . ?
F6 C32 F5 105.4(4) . . ?
F4 C32 C31 113.6(4) . . ?
F6 C32 C31 112.5(3) . . ?
F5 C32 C31 110.3(3) . . ?
O5 C33 O6 130.2(4) . . ?
O5 C33 C34 115.2(4) . . ?
O6 C33 C34 114.6(3) . . ?
F7 C34 F8 106.5(5) . . ?
F7 C34 F9 104.3(5) . . ?
F8 C34 F9 105.4(5) . . ?
F7 C34 C33 114.3(4) . . ?
F8 C34 C33 114.5(4) . . ?
F9 C34 C33 111.0(4) . . ?
O7 C35 O8 129.9(4) . . ?
O7 C35 C36 115.7(4) . . ?
O8 C35 C36 114.4(3) . . ?
F10 C36 F12 104.5(9) . . ?
F10 C36 F11 105.3(8) . . ?
F12 C36 F11 106.0(9) . . ?
F10 C36 F11A 39.0(11) . . ?
F12 C36 F11A 128.0(12) . . ?
F11 C36 F11A 69.0(9) . . ?
F10 C36 F10A 134.0(8) . . ?
F12 C36 F10A 66.9(8) . . ?
F11 C36 F10A 44.2(7) . . ?
F11A C36 F10A 109.0(8) . . ?
F10 C36 F12A 72.2(12) . . ?
F12 C36 F12A 41.0(8) . . ?
F11 C36 F12A 138.9(9) . . ?
F11A C36 F12A 108.9(8) . . ?
F10A C36 F12A 107.4(7) . . ?
F10 C36 C35 113.9(6) . . ?
F12 C36 C35 115.3(6) . . ?
F11 C36 C35 111.0(6) . . ?
F11A C36 C35 114.3(9) . . ?
F10A C36 C35 110.0(6) . . ?
F12A C36 C35 107.0(8) . . ?
O9 C37 O10 128.9(4) . . ?
O9 C37 C38 116.1(4) . . ?
O10 C37 C38 114.9(4) . . ?
F14 C38 F13 106.4(4) . . ?
F14 C38 F15 106.9(4) . . ?
F13 C38 F15 105.5(4) . . ?
F14 C38 C37 111.7(4) . . ?
F13 C38 C37 113.0(4) . . ?
F15 C38 C37 112.9(4) . . ?
O11 C39 O12 130.0(4) . . ?
O11 C39 C40 112.7(4) . . ?
O12 C39 C40 117.2(4) . . ?
F17 C40 F18 109.2(5) . . ?
F17 C40 F16 105.0(4) . . ?
F18 C40 F16 103.6(5) . . ?
F17 C40 C39 115.8(4) . . ?
F18 C40 C39 110.7(4) . . ?
F16 C40 C39 111.7(4) . . ?
O14 C41 O13 130.3(4) . . ?
O14 C41 C42 116.4(3) . . ?
O13 C41 C42 113.3(3) . . ?
F20 C42 F21 105.9(4) . . ?
F20 C42 F19 106.6(4) . . ?
F21 C42 F19 106.5(4) . . ?
F20 C42 C41 113.0(4) . . ?
F21 C42 C41 110.7(4) . . ?
F19 C42 C41 113.6(3) . . ?
Cl1 C43 Cl3 109.9(3) . . ?
Cl1 C43 Cl2 111.7(3) . . ?
Cl3 C43 Cl2 110.3(3) . . ?
F2A F1 F3A 121.0(11) . . ?
F2A F1 C30 62.5(9) . . ?
F3A F1 C30 61.0(9) . . ?
F2A F2 F1A 112.3(12) . . ?
F2A F2 C30 60.1(8) . . ?
F1A F2 C30 58.4(7) . . ?
F1A F3 F3A 125.7(11) . . ?
F1A F3 C30 64.4(7) . . ?
F3A F3 C30 62.0(9) . . ?
F3 F1A C30 64.0(8) . . ?
F3 F1A F2 119.7(11) . . ?
C30 F1A F2 61.0(7) . . ?
F1 F2A F2 126.4(12) . . ?
F1 F2A C30 64.1(10) . . ?
F2 F2A C30 64.8(8) . . ?
F3 F3A F1 110.8(12) . . ?
F3 F3A C30 60.7(8) . . ?
F1 F3A C30 60.0(10) . . ?
F11A F10 C36 73.1(11) . . ?
F11A F10 F12A 125.1(13) . . ?
C36 F10 F12A 55.7(7) . . ?
F10A F11 C36 69.6(8) . . ?
F10A F11 F11A 120.1(14) . . ?
C36 F11 F11A 56.1(7) . . ?
F12A F12 C36 71.8(9) . . ?
F12A F12 F10A 128.7(12) . . ?
C36 F12 F10A 57.7(6) . . ?
F11 F10A C36 66.2(8) . . ?
F11 F10A F12 115.1(11) . . ?
C36 F10A F12 55.4(5) . . ?
F10 F11A C36 67.8(9) . . ?
F10 F11A F11 118.7(13) . . ?
C36 F11A F11 54.9(5) . . ?
F12 F12A C36 67.2(8) . . ?
F12 F12A F10 108.9(14) . . ?
C36 F12A F10 52.1(7) . . ?

loop_
_geom_bond_atom_site_label_1
_geom_bond_atom_site_label_2
_geom_bond_distance
_geom_bond_site_symmetry_2
_geom_bond_publ_flag
Ag1 O1 2.227(3) . ?
Ag1 N1 2.264(3) . ?
Ag1 N8 2.351(3) 2_567 ?
Ag1 O3 2.444(3) . ?
Ag1 Ag2 3.1899(4) . ?
Ag1 Ag7 3.2415(5) 1_566 ?
Ag2 O4 2.273(3) . ?
Ag2 N3 2.276(3) . ?
Ag2 N2 2.395(3) . ?
Ag2 O5 2.410(4) . ?
Ag2 Ag3 3.3197(4) . ?
Ag3 N5 2.251(3) . ?
Ag3 O6 2.297(3) . ?
Ag3 N4 2.339(3) . ?
Ag3 O7 2.430(3) . ?
Ag3 Ag4 3.2317(4) . ?
Ag4 O8 2.258(3) . ?
Ag4 N9 2.287(3) 2_667 ?
Ag4 N6 2.335(3) . ?
Ag4 O9 2.429(3) . ?
Ag4 Ag5 3.0570(4) . ?
Ag5 O10 2.291(3) . ?
Ag5 N11 2.318(3) 2_657 ?
Ag5 O11 2.351(3) . ?
Ag5 N10 2.390(3) 2_667 ?
Ag5 Ag6 3.1932(4) . ?
Ag6 N13 2.275(3) . ?
Ag6 O12 2.330(3) . ?
Ag6 O13 2.359(3) . ?
Ag6 N12 2.460(3) 2_657 ?
Ag6 Ag7 3.0828(4) . ?
Ag7 N7 2.313(3) 2_556 ?
Ag7 O14 2.343(3) . ?
Ag7 O2 2.366(3) 1_544 ?
Ag7 Ag1 3.2415(5) 1_544 ?
O1 C29 1.226(6) . ?
O2 C29 1.218(6) . ?
O2 Ag7 2.366(3) 1_566 ?
O3 C31 1.216(5) . ?
O4 C31 1.232(4) . ?
O5 C33 1.215(5) . ?
O6 C33 1.238(5) . ?
O7 C35 1.210(4) . ?
O8 C35 1.240(5) . ?
O9 C37 1.209(5) . ?
O10 C37 1.233(5) . ?
O11 C39 1.218(5) . ?
O12 C39 1.224(4) . ?
O13 C41 1.234(4) . ?
O14 C41 1.230(5) . ?
N1 C1 1.316(4) . ?
N1 N2 1.357(4) . ?
N2 C4 1.314(5) . ?
N3 C5 1.315(5) . ?
N3 N4 1.356(4) . ?
N4 C8 1.312(5) . ?
N5 C9 1.320(4) . ?
N5 N6 1.348(4) . ?
N6 C12 1.318(5) . ?
N7 C13 1.323(4) . ?
N7 N8 1.352(4) . ?
N7 Ag7 2.313(3) 2_556 ?
N8 C16 1.312(5) . ?
N8 Ag1 2.351(3) 2_567 ?
N9 C17 1.328(4) . ?
N9 N10 1.346(4) . ?
N9 Ag4 2.287(3) 2_667 ?
N10 C20 1.312(5) . ?
N10 Ag5 2.390(3) 2_667 ?
N11 C21 1.316(4) . ?
N11 N12 1.350(4) . ?
N11 Ag5 2.318(3) 2_657 ?
N12 C24 1.311(5) . ?
N12 Ag6 2.460(3) 2_657 ?
N13 C25 1.319(5) . ?
N13 N14 1.345(4) . ?
N14 C28 1.321(5) . ?
C1 C2 1.399(5) . ?
C2 C3 1.369(5) . ?
C2 C18 1.486(4) . ?
C3 C4 1.394(5) . ?
C5 C6 1.400(5) . ?
C6 C7 1.372(5) . ?
C6 C22 1.474(5) . ?
C7 C8 1.391(6) . ?
C9 C10 1.397(5) . ?
C10 C11 1.369(5) . ?
C10 C14 1.484(5) . ?
C11 C12 1.382(5) . ?
C13 C14 1.391(5) . ?
C14 C15 1.366(5) . ?
C15 C16 1.391(5) . ?
C17 C18 1.394(5) . ?
C18 C19 1.369(5) . ?
C19 C20 1.399(5) . ?
C21 C22 1.400(5) . ?
C22 C23 1.370(5) . ?
C23 C24 1.396(5) . ?
C25 C26 1.386(5) . ?
C26 C27 1.364(5) . ?
C27 C28 1.404(5) . ?
C27 C27 1.485(7) 2_546 ?
C29 C30 1.5498(10) . ?
C30 F2A 1.290(9) . ?
C30 F3 1.307(8) . ?
C30 F1 1.309(8) . ?
C30 F1A 1.312(9) . ?
C30 F3A 1.322(9) . ?
C30 F2 1.347(8) . ?
C31 C32 1.542(6) . ?
C32 F4 1.311(5) . ?
C32 F6 1.320(5) . ?
C32 F5 1.338(5) . ?
C33 C34 1.515(6) . ?
C34 F7 1.265(5) . ?
C34 F8 1.286(5) . ?
C34 F9 1.303(6) . ?
C35 C36 1.529(6) . ?
C36 F10 1.265(9) . ?
C36 F12 1.285(9) . ?
C36 F11 1.288(10) . ?
C36 F11A 1.307(8) . ?
C36 F10A 1.320(7) . ?
C36 F12A 1.324(8) . ?
C37 C38 1.537(6) . ?
C38 F14 1.313(5) . ?
C38 F13 1.318(5) . ?
C38 F15 1.323(5) . ?
C39 C40 1.529(6) . ?
C40 F17 1.288(5) . ?
C40 F18 1.306(6) . ?
C40 F16 1.312(6) . ?
C41 C42 1.529(6) . ?
C42 F20 1.313(5) . ?
C42 F21 1.320(6) . ?
C42 F19 1.324(5) . ?
C43 Cl1 1.728(6) . ?
C43 Cl3 1.740(5) . ?
C43 Cl2 1.753(5) . ?
